data_9005037
loop_
_publ_author_name
'Bonaccorsi, E.'
'Merlino, S.'
'Pasero, M.'

_publ_section_title
;
 Rhonite: structural and microstructural features, crystal
 chemistry and polysomatic relationships
;
_journal_name_full 'European Journal of Mineralogy'
_journal_page_first 203
_journal_page_last 218
_journal_paper_doi 10.1127/ejm/2/2/0203
_journal_volume 2
_journal_year 1990
_chemical_compound_source 'volcanic breccias of Scharnhausen'
_chemical_formula_sum 'Al3 Ca1.93 Fe1.705 Mg3.295 Na0.07 O20 Si3 Ti'
_chemical_name_mineral Rhonite
_space_group_IT_number 2
_symmetry_space_group_name_Hall '-P 1'
_symmetry_space_group_name_H-M 'P -1'
_cell_angle_alpha 105.91
_cell_angle_beta 96.13
_cell_angle_gamma 124.80
_cell_length_a 10.428
_cell_length_b 10.807
_cell_length_c 8.925
_cell_formula_units_Z 2
_cell_volume 748.853
_database_code_amcsd 0006382
_exptl_crystal_density_diffrn 3.492
_cod_original_formula_sum '(Mg3.295 Fe1.705) Ti (Ca1.93 Na.07) (Si3 Al3) O20'
_cod_database_code 9005037

loop_
_space_group_symop_operation_xyz
x,y,z
-x,-y,-z

loop_
_atom_site_label
_atom_site_fract_x
_atom_site_fract_y
_atom_site_fract_z
_atom_site_occupancy
_atom_site_U_iso_or_equiv
MgM1 0.00000 0.00000 0.50000 0.70000 0.00470
FeM1 0.00000 0.00000 0.50000 0.30000 0.00470
MgM2 0.00000 0.50000 0.00000 0.65000 0.00380
FeM2 0.00000 0.50000 0.00000 0.35000 0.00380
MgM3 0.31360 0.85310 0.16920 0.59000 0.00830
FeM3 0.31360 0.85310 0.16920 0.41000 0.00830
MgM4 0.77840 0.83020 0.14860 0.63000 0.00890
FeM4 0.77840 0.83020 0.14860 0.37000 0.00890
MgM5 0.09580 0.94110 0.05430 0.74000 0.00920
FeM5 0.09580 0.94110 0.05430 0.26000 0.00920
MgM6 0.59710 0.94530 0.05970 0.66000 0.00720
FeM6 0.59710 0.94530 0.05970 0.34000 0.00720
TiM7 0.99730 0.74360 0.25540 1.00000 0.01220
CaM8 0.20600 0.62790 0.39270 0.97000 0.01040
NaM8 0.20600 0.62790 0.39270 0.03000 0.01040
CaM9 0.66140 0.60820 0.37420 0.96000 0.01270
NaM9 0.66140 0.60820 0.37420 0.04000 0.01270
SiT1 0.47070 0.23250 0.33480 0.50000 0.00730
AlT1 0.47070 0.23250 0.33480 0.50000 0.00730
SiT2 0.97440 0.23210 0.34540 0.50000 0.00540
AlT2 0.97440 0.23210 0.34540 0.50000 0.00540
SiT3 0.78330 0.34310 0.23580 0.50000 0.00520
AlT3 0.78330 0.34310 0.23580 0.50000 0.00520
SiT4 0.27020 0.33830 0.22580 0.50000 0.00730
AlT4 0.27020 0.33830 0.22580 0.50000 0.00730
SiT5 0.64460 0.94690 0.43520 0.50000 0.00080
AlT5 0.64460 0.94690 0.43520 0.50000 0.00080
SiT6 0.36190 0.56620 0.05030 0.50000 0.00250
AlT6 0.36190 0.56620 0.05030 0.50000 0.00250
O1 0.34590 0.05730 0.16060 1.00000 0.00950
O2 0.84650 0.05900 0.16830 1.00000 0.01060
O3 0.54920 0.96020 0.28320 1.00000 0.01380
O4 0.01970 0.93330 0.26900 1.00000 0.01550
O5 0.23720 0.86810 0.38820 1.00000 0.01070
O6 0.75220 0.87590 0.38010 1.00000 0.01580
O7 0.50300 0.20060 0.50550 1.00000 0.01340
O8 0.95940 0.78690 0.48520 1.00000 0.01090
O9 0.88780 0.32440 0.38120 1.00000 0.00920
O10 0.39000 0.33470 0.36520 1.00000 0.01220
O11 0.65040 0.16630 0.05800 1.00000 0.00930
O12 0.14820 0.16390 0.05590 1.00000 0.00930
O13 0.53990 0.71990 0.03560 1.00000 0.01780
O14 0.06270 0.73060 0.06420 1.00000 0.00880
O15 0.24440 0.61880 0.12040 1.00000 0.01150
O16 0.75050 0.61030 0.13430 1.00000 0.01040
O17 0.40780 0.50620 0.19450 1.00000 0.01230
O18 0.94240 0.51680 0.21740 1.00000 0.01360
O19 0.15430 0.37190 0.31850 1.00000 0.01120
O20 0.66590 0.37920 0.33610 1.00000 0.01270

loop_
_cod_related_entry_id
_cod_related_entry_database
_cod_related_entry_code
1 AMCSD 0006382
